data_1547856
loop_
_publ_author_name
'Chong, Kam-Weng'
'Yeap, Joanne Soon-Yee'
'Lim, Siew-Huah'
'Weber, Jean-Fr\'ed\'eric F'
'Low, Yun-Yee'
'Kam, Toh-Seok'

_publ_section_title
;
 Biosynthetic Enantiodivergence in the Eburnane Alkaloids from Kopsia.
;
_journal_issue 11
_journal_name_full 'Journal of natural products'
_journal_page_first 3014
_journal_page_last 3024
_journal_paper_doi 10.1021/acs.jnatprod.7b00621
_journal_volume 80
_journal_year 2017
_chemical_absolute_configuration ad
_chemical_formula_moiety 'C19 H22 N2 O2'
_chemical_formula_sum 'C19 H22 N2 O2'
_chemical_formula_weight 310.38
_chemical_melting_point 525.0(10)
_chemical_name_common (-)-19-Oxoisoeburnamine
_space_group_crystal_system tetragonal
_space_group_IT_number 92
_space_group_name_Hall 'P 4abw 2nw'
_space_group_name_H-M_alt 'P 41 21 2'
_symmetry_space_group_name_Hall 'P 4abw 2nw'
_symmetry_space_group_name_H-M 'P 41 21 2'
_atom_sites_solution_hydrogens geom
_audit_creation_method SHELXL-2014/7
_cell_angle_alpha 90
_cell_angle_beta 90
_cell_angle_gamma 90
_cell_formula_units_Z 8
_cell_length_a 9.69345(10)
_cell_length_b 9.69345(10)
_cell_length_c 32.9728(4)
_cell_measurement_reflns_used 9211
_cell_measurement_temperature 146(1)
_cell_measurement_theta_max 73.7270
_cell_measurement_theta_min 4.7350
_cell_volume 3098.22(6)
_computing_cell_refinement 'CrysAlisPro 1.171.38.43 (Rigaku OD, 2015)'
_computing_data_collection 'CrysAlisPro 1.171.38.43 (Rigaku OD, 2015)'
_computing_data_reduction 'CrysAlisPro 1.171.38.43 (Rigaku OD, 2015)'
_computing_molecular_graphics 'X-SEED (Barbour, 2001)'
_computing_publication_material 'enCIFer (Allen, et. al., J. Applied Cryst., 37, 335-338, 2004)'
_computing_structure_refinement 'SHELXL-2014/7 (Sheldrick, 2014)'
_computing_structure_solution 'SHELXS97 (Sheldrick, 2008)'
_diffrn_ambient_temperature 146(1)
_diffrn_detector_area_resol_mean 5.2020
_diffrn_measured_fraction_theta_full 0.998
_diffrn_measured_fraction_theta_max 0.990
_diffrn_measurement_device_type 'SuperNova, Dual, Cu at zero, Atlas'
_diffrn_measurement_method '\w scans'
_diffrn_radiation_type CuK\a
_diffrn_radiation_wavelength 1.54184
_diffrn_reflns_av_R_equivalents 0.0179
_diffrn_reflns_av_unetI/netI 0.0141
_diffrn_reflns_Laue_measured_fraction_full 0.998
_diffrn_reflns_Laue_measured_fraction_max 0.990
_diffrn_reflns_limit_h_max 11
_diffrn_reflns_limit_h_min -11
_diffrn_reflns_limit_k_max 8
_diffrn_reflns_limit_k_min -11
_diffrn_reflns_limit_l_max 40
_diffrn_reflns_limit_l_min -40
_diffrn_reflns_number 12183
_diffrn_reflns_point_group_measured_fraction_full 0.999
_diffrn_reflns_point_group_measured_fraction_max 0.987
_diffrn_reflns_theta_full 67.684
_diffrn_reflns_theta_max 73.788
_diffrn_reflns_theta_min 4.755
_diffrn_source 'micro-focus sealed X-ray tube'
_exptl_absorpt_coefficient_mu 0.691
_exptl_absorpt_correction_T_max 1.00000
_exptl_absorpt_correction_T_min 0.54355
_exptl_absorpt_correction_type multi-scan
_exptl_absorpt_process_details
;
CrysAlisPro 1.171.38.43 (Rigaku Oxford Diffraction, 2015)
Empirical absorption correction using spherical harmonics,
 implemented in SCALE3 ABSPACK scaling algorithm.
;
_exptl_crystal_colour colorless
_exptl_crystal_density_diffrn 1.331
_exptl_crystal_description block
_exptl_crystal_F_000 1328
_exptl_crystal_size_max 0.4
_exptl_crystal_size_mid 0.3
_exptl_crystal_size_min 0.3
_refine_diff_density_max 0.158
_refine_diff_density_min -0.154
_refine_diff_density_rms 0.032
_refine_ls_abs_structure_details
;
 Flack x determined using 1160 quotients [(I+)-(I-)]/[(I+)+(I-)]
 (Parsons, Flack and Wagner, Acta Cryst. B69 (2013) 249-259).
;
_refine_ls_abs_structure_Flack 0.02(6)
_refine_ls_extinction_method none
_refine_ls_goodness_of_fit_ref 1.079
_refine_ls_hydrogen_treatment constr
_refine_ls_matrix_type full
_refine_ls_number_parameters 210
_refine_ls_number_reflns 3083
_refine_ls_number_restraints 0
_refine_ls_restrained_S_all 1.079
_refine_ls_R_factor_all 0.0273
_refine_ls_R_factor_gt 0.0268
_refine_ls_shift/su_max <0.001
_refine_ls_shift/su_mean <0.001
_refine_ls_structure_factor_coef Fsqd
_refine_ls_weighting_details 'w=1/[\s^2^(Fo^2^)+(0.0341P)^2^+0.6103P] where P=(Fo^2^+2Fc^2^)/3'
_refine_ls_weighting_scheme calc
_refine_ls_wR_factor_gt 0.0674
_refine_ls_wR_factor_ref 0.0676
_reflns_Friedel_coverage 0.636
_reflns_Friedel_fraction_full 1.000
_reflns_Friedel_fraction_max 0.982
_reflns_number_gt 3042
_reflns_number_total 3083
_reflns_threshold_expression 'I > 2\s(I)'
_cod_data_source_file np7b00621_si_005.cif
_cod_data_source_block exp_6124
_cod_depositor_comments
;
The following automatic conversions were performed:

'_chemical_melting_point' value '524-526 K' was changed to
'525.0(10)' - the average value was taken and precision was
estimated.

Automatic conversion script
Id: cif_fix_values 4973 2017-02-22 13:04:09Z antanas 

 Adding full bibliography for 1547851--1547858.cif.
;
_cod_original_cell_volume 3098.22(7)
_cod_database_code 1547856
_shelx_shelxl_version_number 2014/7
_shelx_space_group_comment
;
The symmetry employed for this shelxl refinement is uniquely defined
by the following loop, which should always be used as a source of
symmetry information in preference to the above space-group names.
They are only intended as comments.
;

loop_
_space_group_symop_operation_xyz
'x, y, z'
'-x, -y, z+1/2'
'-y+1/2, x+1/2, z+1/4'
'y+1/2, -x+1/2, z+3/4'
'-x+1/2, y+1/2, -z+1/4'
'x+1/2, -y+1/2, -z+3/4'
'y, x, -z'
'-y, -x, -z+1/2'

loop_
_atom_site_label
_atom_site_type_symbol
_atom_site_fract_x
_atom_site_fract_y
_atom_site_fract_z
_atom_site_U_iso_or_equiv
_atom_site_adp_type
_atom_site_occupancy
_atom_site_site_symmetry_order
_atom_site_calc_flag
_atom_site_refinement_flags_posn
_atom_site_refinement_flags_adp
C2 C 0.28474(15) 0.05874(15) 0.04026(4) 0.0168(3) Uani 1 1 d . .
C3 C 0.58814(16) 0.01692(17) 0.05437(4) 0.0219(3) Uani 1 1 d . .
H3A H 0.5266 -0.0050 0.0766 0.026 Uiso 1 1 calc R U
H3B H 0.6731 0.0532 0.0657 0.026 Uiso 1 1 calc R U
C21 C 0.39542(15) 0.07091(15) 0.00885(4) 0.0167(3) Uani 1 1 d . .
H21 H 0.3655 0.1405 -0.0108 0.020 Uiso 1 1 calc R U
C8 C 0.15370(15) 0.09003(16) 0.09554(4) 0.0190(3) Uani 1 1 d . .
C16 C 0.16269(16) -0.13723(16) 0.00656(4) 0.0183(3) Uani 1 1 d . .
H16 H 0.0695 -0.1351 -0.0049 0.022 Uiso 1 1 calc R U
C19 C 0.49358(16) -0.04692(17) -0.05435(4) 0.0226(3) Uani 1 1 d . .
C12 C -0.03326(16) -0.07526(17) 0.08098(5) 0.0211(3) Uani 1 1 d . .
H12 H -0.0712 -0.1443 0.0649 0.025 Uiso 1 1 calc R U
C5 C 0.49090(17) 0.25039(16) 0.05095(4) 0.0219(3) Uani 1 1 d . .
H5A H 0.4521 0.3170 0.0322 0.026 Uiso 1 1 calc R U
H5B H 0.5763 0.2888 0.0613 0.026 Uiso 1 1 calc R U
C6 C 0.38990(16) 0.23240(17) 0.08670(4) 0.0215(3) Uani 1 1 d . .
H6A H 0.4392 0.1978 0.1102 0.026 Uiso 1 1 calc R U
H6B H 0.3499 0.3209 0.0937 0.026 Uiso 1 1 calc R U
C13 C 0.09143(15) -0.01209(15) 0.07086(4) 0.0181(3) Uani 1 1 d . .
C20 C 0.41355(16) -0.06599(15) -0.01418(4) 0.0178(3) Uani 1 1 d . .
C11 C -0.09797(16) -0.03064(18) 0.11606(5) 0.0243(3) Uani 1 1 d . .
H11 H -0.1825 -0.0688 0.1233 0.029 Uiso 1 1 calc R U
C10 C -0.03906(17) 0.07062(18) 0.14094(5) 0.0259(4) Uani 1 1 d . .
H10 H -0.0852 0.0982 0.1643 0.031 Uiso 1 1 calc R U
C14 C 0.61924(16) -0.11350(17) 0.03033(5) 0.0239(3) Uani 1 1 d . .
H14A H 0.6624 -0.1812 0.0479 0.029 Uiso 1 1 calc R U
H14B H 0.6830 -0.0923 0.0085 0.029 Uiso 1 1 calc R U
C9 C 0.08650(16) 0.13039(17) 0.13142(4) 0.0229(3) Uani 1 1 d . .
H9 H 0.1257 0.1961 0.1484 0.027 Uiso 1 1 calc R U
C7 C 0.27779(16) 0.13336(16) 0.07528(4) 0.0191(3) Uani 1 1 d . .
C17 C 0.26687(16) -0.11111(16) -0.02759(4) 0.0194(3) Uani 1 1 d . .
H17A H 0.2296 -0.0404 -0.0453 0.023 Uiso 1 1 calc R U
H17B H 0.2753 -0.1949 -0.0435 0.023 Uiso 1 1 calc R U
C18 C 0.46757(18) 0.08053(19) -0.07920(4) 0.0272(4) Uani 1 1 d . .
H18A H 0.5241 0.1546 -0.0693 0.041 Uiso 1 1 calc R U
H18B H 0.3721 0.1060 -0.0771 0.041 Uiso 1 1 calc R U
H18C H 0.4899 0.0624 -0.1071 0.041 Uiso 1 1 calc R U
C15 C 0.48586(17) -0.17311(17) 0.01267(5) 0.0214(3) Uani 1 1 d . .
H15A H 0.4248 -0.2003 0.0346 0.026 Uiso 1 1 calc R U
H15B H 0.5070 -0.2545 -0.0033 0.026 Uiso 1 1 calc R U
O19 O 0.57061(14) -0.13621(14) -0.06638(4) 0.0366(3) Uani 1 1 d . .
O16 O 0.18193(12) -0.26478(11) 0.02658(3) 0.0223(2) Uani 1 1 d . .
H16A H 0.1659 -0.3281 0.0108 0.034 Uiso 1 1 calc R U
N1 N 0.17386(13) -0.02950(13) 0.03681(4) 0.0174(3) Uani 1 1 d . .
N4 N 0.52362(13) 0.12236(13) 0.02819(4) 0.0182(3) Uani 1 1 d . .

loop_
_atom_site_aniso_label
_atom_site_aniso_U_11
_atom_site_aniso_U_22
_atom_site_aniso_U_33
_atom_site_aniso_U_23
_atom_site_aniso_U_13
_atom_site_aniso_U_12
C2 0.0160(7) 0.0163(7) 0.0182(7) -0.0002(5) -0.0014(5) -0.0016(5)
C3 0.0172(7) 0.0262(8) 0.0223(7) 0.0021(6) -0.0023(6) -0.0030(6)
C21 0.0161(7) 0.0169(7) 0.0171(6) 0.0004(5) -0.0006(6) -0.0020(5)
C8 0.0173(7) 0.0196(7) 0.0200(6) 0.0011(6) -0.0004(6) 0.0016(6)
C16 0.0193(7) 0.0171(7) 0.0186(7) -0.0004(5) -0.0020(6) -0.0030(5)
C19 0.0205(8) 0.0263(8) 0.0208(6) -0.0064(6) 0.0017(6) -0.0061(6)
C12 0.0174(7) 0.0218(7) 0.0241(7) 0.0044(6) -0.0024(6) -0.0010(6)
C5 0.0213(8) 0.0209(8) 0.0236(7) -0.0036(6) 0.0016(6) -0.0050(6)
C6 0.0208(8) 0.0219(7) 0.0217(7) -0.0056(6) 0.0021(6) -0.0042(6)
C13 0.0164(7) 0.0189(7) 0.0192(6) 0.0025(6) 0.0000(6) 0.0024(6)
C20 0.0180(7) 0.0173(7) 0.0180(6) -0.0007(5) 0.0006(6) -0.0020(6)
C11 0.0162(7) 0.0290(9) 0.0276(7) 0.0096(6) 0.0031(6) 0.0018(6)
C10 0.0252(8) 0.0287(9) 0.0239(7) 0.0030(6) 0.0080(6) 0.0061(7)
C14 0.0199(8) 0.0213(8) 0.0304(7) 0.0025(6) -0.0019(6) 0.0002(6)
C9 0.0246(8) 0.0228(8) 0.0214(7) -0.0011(6) 0.0033(6) 0.0022(6)
C7 0.0188(7) 0.0191(7) 0.0194(6) -0.0016(6) 0.0011(6) -0.0002(6)
C17 0.0218(7) 0.0185(7) 0.0178(6) -0.0020(6) -0.0006(6) -0.0036(6)
C18 0.0274(9) 0.0361(9) 0.0180(7) 0.0023(7) 0.0026(6) -0.0056(7)
C15 0.0208(8) 0.0174(7) 0.0260(7) 0.0013(6) -0.0013(6) -0.0009(6)
O19 0.0400(8) 0.0313(7) 0.0385(6) -0.0104(5) 0.0154(6) 0.0017(6)
O16 0.0293(6) 0.0158(5) 0.0219(5) 0.0001(4) -0.0015(4) -0.0048(4)
N1 0.0163(6) 0.0177(6) 0.0182(6) -0.0011(5) 0.0006(5) -0.0025(5)
N4 0.0161(6) 0.0185(6) 0.0199(6) -0.0016(5) 0.0003(5) -0.0031(5)

loop_
_atom_type_symbol
_atom_type_description
_atom_type_scat_dispersion_real
_atom_type_scat_dispersion_imag
_atom_type_scat_source
C C 0.0181 0.0091 'International Tables Vol C Tables 4.2.6.8 and 6.1.1.4'
H H 0.0000 0.0000 'International Tables Vol C Tables 4.2.6.8 and 6.1.1.4'
N N 0.0311 0.0180 'International Tables Vol C Tables 4.2.6.8 and 6.1.1.4'
O O 0.0492 0.0322 'International Tables Vol C Tables 4.2.6.8 and 6.1.1.4'

loop_
_geom_angle_atom_site_label_1
_geom_angle_atom_site_label_2
_geom_angle_atom_site_label_3
_geom_angle
C7 C2 N1 111.12(13)
C7 C2 C21 125.42(13)
N1 C2 C21 123.45(13)
N4 C3 C14 110.74(12)
N4 C3 H3A 109.5
C14 C3 H3A 109.5
N4 C3 H3B 109.5
C14 C3 H3B 109.5
H3A C3 H3B 108.1
N4 C21 C2 109.27(11)
N4 C21 C20 113.98(12)
C2 C21 C20 110.82(12)
N4 C21 H21 107.5
C2 C21 H21 107.5
C20 C21 H21 107.5
C9 C8 C13 118.71(14)
C9 C8 C7 134.17(15)
C13 C8 C7 107.07(12)
O16 C16 N1 107.40(11)
O16 C16 C17 113.60(13)
N1 C16 C17 109.72(12)
O16 C16 H16 108.7
N1 C16 H16 108.7
C17 C16 H16 108.7
O19 C19 C18 120.83(14)
O19 C19 C20 120.33(15)
C18 C19 C20 118.75(14)
C11 C12 C13 117.06(15)
C11 C12 H12 121.5
C13 C12 H12 121.5
N4 C5 C6 115.31(13)
N4 C5 H5A 108.4
C6 C5 H5A 108.4
N4 C5 H5B 108.4
C6 C5 H5B 108.4
H5A C5 H5B 107.5
C7 C6 C5 109.93(12)
C7 C6 H6A 109.7
C5 C6 H6A 109.7
C7 C6 H6B 109.7
C5 C6 H6B 109.7
H6A C6 H6B 108.2
N1 C13 C12 129.69(14)
N1 C13 C8 107.71(13)
C12 C13 C8 122.57(14)
C15 C20 C21 110.56(11)
C15 C20 C19 110.24(13)
C21 C20 C19 112.14(12)
C15 C20 C17 113.10(12)
C21 C20 C17 106.20(12)
C19 C20 C17 104.43(11)
C12 C11 C10 121.55(15)
C12 C11 H11 119.2
C10 C11 H11 119.2
C9 C10 C11 121.25(14)
C9 C10 H10 119.4
C11 C10 H10 119.4
C3 C14 C15 110.14(13)
C3 C14 H14A 109.6
C15 C14 H14A 109.6
C3 C14 H14B 109.6
C15 C14 H14B 109.6
H14A C14 H14B 108.1
C10 C9 C8 118.80(15)
C10 C9 H9 120.6
C8 C9 H9 120.6
C2 C7 C8 106.23(13)
C2 C7 C6 121.11(13)
C8 C7 C6 132.61(13)
C16 C17 C20 116.13(11)
C16 C17 H17A 108.3
C20 C17 H17A 108.3
C16 C17 H17B 108.3
C20 C17 H17B 108.3
H17A C17 H17B 107.4
C19 C18 H18A 109.5
C19 C18 H18B 109.5
H18A C18 H18B 109.5
C19 C18 H18C 109.5
H18A C18 H18C 109.5
H18B C18 H18C 109.5
C14 C15 C20 110.48(13)
C14 C15 H15A 109.6
C20 C15 H15A 109.6
C14 C15 H15B 109.6
C20 C15 H15B 109.6
H15A C15 H15B 108.1
C16 O16 H16A 109.5
C2 N1 C13 107.87(12)
C2 N1 C16 124.23(13)
C13 N1 C16 126.98(12)
C3 N4 C21 111.93(12)
C3 N4 C5 111.93(11)
C21 N4 C5 108.63(12)

loop_
_geom_bond_atom_site_label_1
_geom_bond_atom_site_label_2
_geom_bond_distance
C2 C7 1.364(2)
C2 N1 1.3783(18)
C2 C21 1.496(2)
C3 N4 1.4769(19)
C3 C14 1.522(2)
C3 H3A 0.9700
C3 H3B 0.9700
C21 N4 1.4830(18)
C21 C20 1.539(2)
C21 H21 0.9800
C8 C9 1.406(2)
C8 C13 1.417(2)
C8 C7 1.439(2)
C16 O16 1.4139(18)
C16 N1 1.4481(19)
C16 C17 1.534(2)
C16 H16 0.9800
C19 O19 1.210(2)
C19 C18 1.504(2)
C19 C20 1.546(2)
C12 C11 1.385(2)
C12 C13 1.395(2)
C12 H12 0.9300
C5 N4 1.4847(19)
C5 C6 1.542(2)
C5 H5A 0.9700
C5 H5B 0.9700
C6 C7 1.498(2)
C6 H6A 0.9700
C6 H6B 0.9700
C13 N1 1.3882(19)
C20 C15 1.534(2)
C20 C17 1.552(2)
C11 C10 1.401(2)
C11 H11 0.9300
C10 C9 1.384(2)
C10 H10 0.9300
C14 C15 1.531(2)
C14 H14A 0.9700
C14 H14B 0.9700
C9 H9 0.9300
C17 H17A 0.9700
C17 H17B 0.9700
C18 H18A 0.9600
C18 H18B 0.9600
C18 H18C 0.9600
C15 H15A 0.9700
C15 H15B 0.9700
O16 H16A 0.8200

loop_
_geom_torsion_atom_site_label_1
_geom_torsion_atom_site_label_2
_geom_torsion_atom_site_label_3
_geom_torsion_atom_site_label_4
_geom_torsion
C7 C2 C21 N4 25.9(2)
N1 C2 C21 N4 -155.31(13)
C7 C2 C21 C20 152.30(15)
N1 C2 C21 C20 -28.91(19)
N4 C5 C6 C7 -39.74(18)
C11 C12 C13 N1 -175.75(15)
C11 C12 C13 C8 2.1(2)
C9 C8 C13 N1 177.58(13)
C7 C8 C13 N1 -0.39(16)
C9 C8 C13 C12 -0.7(2)
C7 C8 C13 C12 -178.67(14)
N4 C21 C20 C15 50.34(16)
C2 C21 C20 C15 -73.41(16)
N4 C21 C20 C19 -73.13(16)
C2 C21 C20 C19 163.12(12)
N4 C21 C20 C17 173.39(11)
C2 C21 C20 C17 49.64(14)
O19 C19 C20 C15 21.8(2)
C18 C19 C20 C15 -161.65(13)
O19 C19 C20 C21 145.48(15)
C18 C19 C20 C21 -38.00(18)
O19 C19 C20 C17 -99.96(17)
C18 C19 C20 C17 76.56(16)
C13 C12 C11 C10 -1.8(2)
C12 C11 C10 C9 0.0(2)
N4 C3 C14 C15 -59.87(16)
C11 C10 C9 C8 1.4(2)
C13 C8 C9 C10 -1.1(2)
C7 C8 C9 C10 176.19(16)
N1 C2 C7 C8 -0.17(17)
C21 C2 C7 C8 178.75(14)
N1 C2 C7 C6 177.46(14)
C21 C2 C7 C6 -3.6(2)
C9 C8 C7 C2 -177.17(17)
C13 C8 C7 C2 0.34(17)
C9 C8 C7 C6 5.6(3)
C13 C8 C7 C6 -176.90(16)
C5 C6 C7 C2 9.2(2)
C5 C6 C7 C8 -173.85(16)
O16 C16 C17 C20 -77.09(16)
N1 C16 C17 C20 43.13(18)
C15 C20 C17 C16 60.44(17)
C21 C20 C17 C16 -60.99(16)
C19 C20 C17 C16 -179.68(13)
C3 C14 C15 C20 57.50(16)
C21 C20 C15 C14 -52.04(16)
C19 C20 C15 C14 72.52(15)
C17 C20 C15 C14 -170.99(12)
C7 C2 N1 C13 -0.07(17)
C21 C2 N1 C13 -179.02(13)
C7 C2 N1 C16 -169.77(13)
C21 C2 N1 C16 11.3(2)
C12 C13 N1 C2 178.40(15)
C8 C13 N1 C2 0.29(16)
C12 C13 N1 C16 -12.3(3)
C8 C13 N1 C16 169.62(14)
O16 C16 N1 C2 107.18(15)
C17 C16 N1 C2 -16.7(2)
O16 C16 N1 C13 -60.51(19)
C17 C16 N1 C13 175.57(13)
C14 C3 N4 C21 57.24(15)
C14 C3 N4 C5 179.46(12)
C2 C21 N4 C3 71.44(15)
C20 C21 N4 C3 -53.15(15)
C2 C21 N4 C5 -52.65(15)
C20 C21 N4 C5 -177.23(11)
C6 C5 N4 C3 -60.27(17)
C6 C5 N4 C21 63.82(16)
